data_2200536
loop_
_publ_author_name
'Wang, Ruihu'
'Hong, Maochun'
'Su, Weiping'
'Cao, Rong'

_publ_section_title
;
Tetra-\m~3~-methanolato-tetrakis[(2-formylphenolato-O)(methanol-O)cobalt(II)]
;
_journal_name_full 'Acta Crystallographica, Section E'
_journal_page_first m325
_journal_page_last m665
_journal_paper_doi 10.1107/S1600536801010479
_journal_volume 57
_journal_year 2001
_chemical_formula_iupac '[Co~4~(CH~3~O)~4~(C~7~H~5~O~2~)~4~(CH~4~O)~4~]'
_chemical_formula_moiety 'C36 H48 Co4 O16'
_chemical_formula_sum 'C36 H48 Co4 O16'
_chemical_formula_weight 972.46
_space_group_IT_number 14
_symmetry_cell_setting monoclinic
_symmetry_space_group_name_Hall '-P 2yn'
_symmetry_space_group_name_H-M 'P 1 21/n 1'
_cell_angle_alpha 90.00
_cell_angle_beta 103.7890(10)
_cell_angle_gamma 90.00
_cell_formula_units_Z 4
_cell_length_a 14.6546(5)
_cell_length_b 14.7082(5)
_cell_length_c 20.3235(7)
_cell_measurement_temperature 293(2)
_cell_volume 4254.3(3)
_diffrn_ambient_temperature 293(2)
_exptl_crystal_density_diffrn 1.518
_cod_original_sg_symbol_H-M 'P 21/n'
_cod_database_code 2200536

loop_
_symmetry_equiv_pos_as_xyz
'x, y, z'
'-x+1/2, y+1/2, -z+1/2'
'-x, -y, -z'
'x-1/2, -y-1/2, z-1/2'

loop_
_atom_site_label
_atom_site_fract_x
_atom_site_fract_y
_atom_site_fract_z
_atom_site_U_iso_or_equiv
_atom_site_adp_type
_atom_site_calc_flag
_atom_site_refinement_flags
_atom_site_occupancy
_atom_site_disorder_assembly
_atom_site_disorder_group
_atom_site_type_symbol
Co1 .61010(3) .26149(3) .03310(2) .03916(14) Uani d . 1 . . Co
Co2 .70158(3) .24802(3) -.08950(2) .03774(13) Uani d . 1 . . Co
Co3 .82178(3) .30894(3) .05690(2) .03873(13) Uani d . 1 . . Co
Co4 .75875(3) .10739(3) .02696(2) .03858(13) Uani d . 1 . . Co
O1 .6129(2) .36420(19) .10860(13) .0554(7) Uani d . 1 . . O
H0A .664(3) .381(2) .1210(18) .046(12) Uiso d . 1 . . H
O2 .56573(19) .2969(2) -.14293(13) .0632(8) Uani d . 1 . . O
H0B .536(3) .310(3) -.112(2) .095(18) Uiso d . 1 . . H
O3 .94220(17) .2422(2) .12119(13) .0546(8) Uani d . 1 . . O
H0C .937(3) .191(2) .1168(18) .034(12) Uiso d . 1 . . H
O4 .7689(2) .0147(2) -.05559(15) .0576(7) Uani d . 1 . . O
H0D .754(3) .041(3) -.086(2) .081(18) Uiso d . 1 . . H
O5 .69698(14) .34157(15) -.01468(10) .0379(5) Uani d . 1 . . O
O6 .63723(14) .15938(15) -.03310(10) .0381(5) Uani d . 1 . . O
O7 .73533(13) .21335(15) .09075(9) .0366(5) Uani d . 1 . . O
O8 .82575(14) .21275(15) -.01710(10) .0370(5) Uani d . 1 . . O
O11 .52403(16) .18250(18) .07986(12) .0557(7) Uani d . 1 . . O
O12 .49213(15) .30573(17) -.03334(11) .0499(6) Uani d . 1 . . O
O21 .76493(17) .33054(16) -.15137(11) .0509(6) Uani d . 1 . . O
O22 .71430(17) .14363(15) -.15242(10) .0481(6) Uani d . 1 . . O
O31 .91173(17) .40862(18) .03044(11) .0546(7) Uani d . 1 . . O
O32 .80070(16) .39746(17) .12793(11) .0514(6) Uani d . 1 . . O
O41 .68988(17) .00369(18) .06603(12) .0536(6) Uani d . 1 . . O
O42 .88034(15) .06955(17) .09166(11) .0503(6) Uani d . 1 . . O
C1 .5456(3) .4347(3) .1060(2) .0766(13) Uani d . 1 . . C
H1A .5636 .4718 .1458 .115 Uiso calc R 1 . . H
H1B .4850 .4084 .1039 .115 Uiso calc R 1 . . H
H1C .5427 .4714 .0665 .115 Uiso calc R 1 . . H
C2 .5078(5) .2866(7) -.2050(3) .208(5) Uani d . 1 . . C
H2A .4513 .3208 -.2076 .311 Uiso calc R 1 . . H
H2B .4925 .2234 -.2128 .311 Uiso calc R 1 . . H
H2C .5386 .3081 -.2388 .311 Uiso calc R 1 . . H
C3 1.0405(2) .2581(3) .1278(2) .0695(12) Uani d . 1 . . C
H3A 1.0764 .2164 .1601 .104 Uiso calc R 1 . . H
H3B 1.0556 .3193 .1429 .104 Uiso calc R 1 . . H
H3C 1.0553 .2494 .0847 .104 Uiso calc R 1 . . H
C4 .8537(3) -.0334(3) -.0574(3) .0854(15) Uani d . 1 . . C
H4A .8434 -.0695 -.0978 .128 Uiso calc R 1 . . H
H4B .8712 -.0721 -.0184 .128 Uiso calc R 1 . . H
H4C .9032 .0095 -.0571 .128 Uiso calc R 1 . . H
C5 .6783(3) .4354(3) -.03076(18) .0556(10) Uani d . 1 . . C
H5A .6789 .4687 .0100 .083 Uiso calc R 1 . . H
H5B .6179 .4413 -.0616 .083 Uiso calc R 1 . . H
H5C .7258 .4592 -.0514 .083 Uiso calc R 1 . . H
C6 .5617(2) .0999(3) -.06551(18) .0520(9) Uani d . 1 . . C
H6A .5107 .1355 -.0914 .078 Uiso calc R 1 . . H
H6B .5405 .0660 -.0317 .078 Uiso calc R 1 . . H
H6C .5837 .0588 -.0950 .078 Uiso calc R 1 . . H
C7 .7481(2) .1963(3) .16190(15) .0523(10) Uani d . 1 . . C
H7A .8106 .1742 .1802 .078 Uiso calc R 1 . . H
H7B .7034 .1516 .1686 .078 Uiso calc R 1 . . H
H7C .7387 .2517 .1844 .078 Uiso calc R 1 . . H
C8 .9097(2) .2004(3) -.03997(18) .0501(9) Uani d . 1 . . C
H8A .9000 .1537 -.0740 .075 Uiso calc R 1 . . H
H8B .9600 .1829 -.0025 .075 Uiso calc R 1 . . H
H8C .9258 .2563 -.0589 .075 Uiso calc R 1 . . H
C11 .4378(3) .1822(3) .06512(18) .0577(10) Uani d . 1 . . C
H11A .4098 .1433 .0905 .069 Uiso calc R 1 . . H
C12 .3741(2) .2341(3) .01376(17) .0483(9) Uani d . 1 . . C
C13 .2762(3) .2229(3) .0092(2) .0679(12) Uani d . 1 . . C
H13A .2571 .1846 .0397 .082 Uiso calc R 1 . . H
C14 .2099(3) .2665(4) -.0386(3) .0818(15) Uani d . 1 . . C
H14A .1465 .2601 -.0396 .098 Uiso calc R 1 . . H
C15 .2385(3) .3206(3) -.0856(3) .0763(13) Uani d . 1 . . C
H15A .1933 .3492 -.1191 .092 Uiso calc R 1 . . H
C16 .3320(3) .3331(3) -.0841(2) .0635(11) Uani d . 1 . . C
H16A .3486 .3694 -.1168 .076 Uiso calc R 1 . . H
C17 .4035(2) .2917(3) -.03349(17) .0477(9) Uani d . 1 . . C
C21 .7779(2) .3085(2) -.20756(16) .0452(9) Uani d . 1 . . C
H21A .8017 .3541 -.2304 .054 Uiso calc R 1 . . H
C22 .7615(2) .2234(2) -.24203(15) .0369(7) Uani d . 1 . . C
C23 .7787(2) .2180(3) -.30763(16) .0448(8) Uani d . 1 . . C
H23A .7999 .2693 -.3262 .054 Uiso calc R 1 . . H
C24 .7651(3) .1397(3) -.34414(17) .0532(10) Uani d . 1 . . C
H24A .7773 .1373 -.3870 .064 Uiso calc R 1 . . H
C25 .7326(3) .0633(3) -.31676(18) .0580(10) Uani d . 1 . . C
H25A .7220 .0098 -.3418 .070 Uiso calc R 1 . . H
C26 .7161(3) .0658(3) -.25292(18) .0556(10) Uani d . 1 . . C
H26A .6950 .0133 -.2356 .067 Uiso calc R 1 . . H
C27 .7299(2) .1449(2) -.21295(15) .0388(8) Uani d . 1 . . C
C31 .9500(3) .4691(3) .06939(18) .0576(10) Uani d . 1 . . C
H31A .9949 .5033 .0549 .069 Uiso calc R 1 . . H
C32 .9343(2) .4940(2) .13429(17) .0465(9) Uani d . 1 . . C
C33 .9944(3) .5610(3) .1717(2) .0659(11) Uani d . 1 . . C
H33A 1.0406 .5869 .1533 .079 Uiso calc R 1 . . H
C34 .9861(3) .5885(3) .2341(2) .0794(14) Uani d . 1 . . C
H34A 1.0260 .6327 .2580 .095 Uiso calc R 1 . . H
C35 .9168(3) .5493(3) .2618(2) .0766(14) Uani d . 1 . . C
H35A .9121 .5660 .3050 .092 Uiso calc R 1 . . H
C36 .8556(3) .4865(3) .22591(18) .0621(11) Uani d . 1 . . C
H36A .8086 .4629 .2448 .075 Uiso calc R 1 . . H
C37 .8617(2) .4564(2) .16106(16) .0450(9) Uani d . 1 . . C
C41 .7273(3) -.0537(3) .10748(17) .0525(9) Uani d . 1 . . C
H41A .6877 -.0984 .1173 .063 Uiso calc R 1 . . H
C42 .8247(3) -.0612(2) .14293(16) .0493(9) Uani d . 1 . . C
C43 .8490(4) -.1332(3) .1902(2) .0726(12) Uani d . 1 . . C
H43A .8024 -.1733 .1960 .087 Uiso calc R 1 . . H
C44 .9383(4) -.1454(4) .2273(2) .0900(16) Uani d . 1 . . C
H44A .9528 -.1936 .2576 .108 Uiso calc R 1 . . H
C45 1.0071(3) -.0855(4) .2197(2) .0864(16) Uani d . 1 . . C
H45A 1.0682 -.0937 .2453 .104 Uiso calc R 1 . . H
C46 .9876(3) -.0133(3) .1748(2) .0679(12) Uani d . 1 . . C
H46A 1.0356 .0262 .1711 .082 Uiso calc R 1 . . H
C47 .8957(2) .0012(3) .13453(16) .0487(9) Uani d . 1 . . C

loop_
_atom_site_aniso_label
_atom_site_aniso_U_11
_atom_site_aniso_U_22
_atom_site_aniso_U_33
_atom_site_aniso_U_12
_atom_site_aniso_U_13
_atom_site_aniso_U_23
Co1 .0316(2) .0468(3) .0380(2) .0009(2) .00628(18) .0036(2)
Co2 .0417(2) .0391(3) .0308(2) -.0032(2) .00539(18) .00050(19)
Co3 .0354(2) .0461(3) .0342(2) -.0082(2) .00738(17) -.0046(2)
Co4 .0350(2) .0402(3) .0392(2) .0000(2) .00617(18) .0055(2)
O1 .0461(16) .060(2) .0610(16) .0014(15) .0154(13) -.0109(13)
O2 .0547(16) .088(2) .0403(14) .0088(15) -.0009(12) .0099(14)
O3 .0336(13) .067(2) .0573(16) -.0087(14) -.0011(11) -.0007(15)
O4 .0767(19) .0441(19) .0573(17) .0048(14) .0263(14) .0057(14)
O5 .0379(12) .0376(15) .0373(11) .0009(10) .0070(9) .0023(10)
O6 .0336(11) .0402(14) .0368(11) -.0065(10) .0008(9) .0009(10)
O7 .0327(11) .0467(15) .0291(10) -.0026(10) .0046(8) .0050(10)
O8 .0330(11) .0428(14) .0363(11) -.0039(10) .0103(9) -.0005(10)
O11 .0420(14) .070(2) .0548(14) -.0020(13) .0117(11) .0152(13)
O12 .0355(12) .0565(17) .0551(14) .0012(11) .0058(10) .0138(12)
O21 .0682(16) .0409(16) .0444(13) -.0107(12) .0153(12) -.0029(11)
O22 .0712(16) .0379(15) .0368(12) -.0098(12) .0163(11) -.0015(10)
O31 .0608(15) .0595(18) .0469(13) -.0230(14) .0194(12) -.0107(13)
O32 .0485(14) .0604(18) .0484(13) -.0159(13) .0177(11) -.0145(12)
O41 .0499(14) .0536(18) .0556(14) -.0053(12) .0090(12) .0142(13)
O42 .0389(12) .0564(17) .0535(14) .0053(12) .0068(10) .0179(12)
C1 .075(3) .065(3) .097(3) .016(3) .033(3) -.004(3)
C2 .103(5) .455(15) .048(3) .084(7) -.014(3) .001(5)
C3 .0338(19) .089(4) .079(3) -.007(2) .0002(18) -.001(2)
C4 .087(3) .062(3) .126(4) .008(3) .064(3) .000(3)
C5 .069(3) .041(3) .056(2) .0014(19) .0143(19) .0072(18)
C6 .0427(19) .050(3) .058(2) -.0135(17) .0009(16) -.0071(18)
C7 .049(2) .072(3) .0354(17) -.0032(19) .0101(15) .0055(17)
C8 .0404(18) .060(3) .053(2) -.0049(17) .0169(16) -.0072(18)
C11 .057(2) .069(3) .052(2) -.013(2) .0216(18) .0003(19)
C12 .0410(18) .053(3) .052(2) -.0042(17) .0126(16) -.0146(18)
C13 .045(2) .090(3) .071(3) -.017(2) .020(2) -.023(2)
C14 .040(2) .103(4) .098(4) -.001(2) .008(2) -.029(3)
C15 .044(2) .070(3) .101(3) .011(2) -.011(2) -.008(3)
C16 .045(2) .052(3) .085(3) .0052(19) .000(2) .003(2)
C17 .0387(18) .045(2) .055(2) .0020(16) .0034(16) -.0079(17)
C21 .0468(19) .045(2) .0436(19) -.0080(17) .0099(15) .0063(17)
C22 .0350(16) .038(2) .0355(16) -.0006(15) .0042(13) .0006(15)
C23 .0444(19) .052(2) .0394(18) -.0002(17) .0123(14) .0068(17)
C24 .062(2) .063(3) .0366(18) .008(2) .0150(16) -.0010(19)
C25 .078(3) .046(3) .051(2) .000(2) .0172(19) -.0135(19)
C26 .076(3) .041(2) .052(2) -.007(2) .0191(19) -.0023(18)
C27 .0411(18) .038(2) .0350(16) -.0004(15) .0051(13) -.0018(15)
C31 .054(2) .061(3) .059(2) -.018(2) .0149(18) -.003(2)
C32 .0423(19) .044(2) .052(2) -.0034(17) .0075(16) -.0124(17)
C33 .046(2) .064(3) .084(3) -.012(2) .008(2) -.023(2)
C34 .055(3) .084(4) .091(3) -.004(2) .002(2) -.051(3)
C35 .068(3) .094(4) .062(3) .006(3) .004(2) -.039(3)
C36 .063(2) .073(3) .053(2) -.001(2) .0173(19) -.020(2)
C37 .0421(19) .045(2) .0447(18) .0018(17) .0039(15) -.0072(17)
C41 .063(2) .047(3) .049(2) -.010(2) .0171(18) .0034(19)
C42 .070(2) .041(2) .0380(17) .0015(19) .0141(17) .0036(16)
C43 .103(4) .055(3) .057(2) .006(3) .013(2) .013(2)
C44 .111(4) .082(4) .071(3) .031(3) .009(3) .028(3)
C45 .069(3) .112(5) .073(3) .042(3) .007(2) .029(3)
C46 .049(2) .089(4) .064(2) .019(2) .0107(19) .019(2)
C47 .053(2) .056(3) .0379(18) .0177(19) .0122(15) .0065(17)

loop_
_geom_bond_atom_site_label_1
_geom_bond_atom_site_label_2
_geom_bond_site_symmetry_2
_geom_bond_distance
_geom_bond_publ_flag
Co1 O1 . 2.147(3) yes
Co1 O5 . 2.131(2) yes
Co1 O6 . 2.116(2) yes
Co1 O7 . 2.054(2) yes
Co1 O11 . 2.101(2) yes
Co1 O12 . 2.030(2) yes
Co2 O2 . 2.152(3) yes
Co2 O5 . 2.064(2) yes
Co2 O6 . 2.102(2) yes
Co2 O8 . 2.114(2) yes
Co2 O21 . 2.115(2) yes
Co2 O22 . 2.035(2) yes
Co3 O3 . 2.165(3) yes
Co3 O5 . 2.103(2) yes
Co3 O7 . 2.114(2) yes
Co3 O8 . 2.076(2) yes
Co3 O31 . 2.125(2) yes
Co3 O32 . 2.022(2) yes
Co4 O4 . 2.194(3) yes
Co4 O6 . 2.052(2) yes
Co4 O7 . 2.107(2) yes
Co4 O8 . 2.141(2) yes
Co4 O41 . 2.088(2) yes
Co4 O42 . 2.024(2) yes
O1 C1 . 1.423(5) ?
O1 H0A . .77(4) ?
O2 C2 . 1.351(6) ?
O2 H0B . .86(5) ?
O3 C3 . 1.434(4) ?
O3 H0C . .75(3) ?
O4 C4 . 1.438(5) ?
O4 H0D . .72(4) ?
O5 C5 . 1.430(4) ?
O6 C6 . 1.440(4) ?
O7 C7 . 1.435(3) ?
O8 C8 . 1.427(4) ?
O11 C11 . 1.227(4) ?
O12 C17 . 1.314(4) ?
O21 C21 . 1.244(4) ?
O22 C27 . 1.304(3) ?
O31 C31 . 1.233(4) ?
O32 C37 . 1.310(4) ?
O41 C41 . 1.226(4) ?
O42 C47 . 1.315(4) ?
C1 H1A . .9600 ?
C1 H1B . .9600 ?
C1 H1C . .9600 ?
C2 H2A . .9600 ?
C2 H2B . .9600 ?
C2 H2C . .9600 ?
C3 H3A . .9600 ?
C3 H3B . .9600 ?
C3 H3C . .9600 ?
C4 H4A . .9600 ?
C4 H4B . .9600 ?
C4 H4C . .9600 ?
C5 H5A . .9600 ?
C5 H5B . .9600 ?
C5 H5C . .9600 ?
C6 H6A . .9600 ?
C6 H6B . .9600 ?
C6 H6C . .9600 ?
C7 H7A . .9600 ?
C7 H7B . .9600 ?
C7 H7C . .9600 ?
C8 H8A . .9600 ?
C8 H8B . .9600 ?
C8 H8C . .9600 ?
C11 C12 . 1.442(5) ?
C11 H11A . .9300 ?
C12 C17 . 1.422(5) ?
C12 C13 . 1.425(5) ?
C13 C14 . 1.359(6) ?
C13 H13A . .9300 ?
C14 C15 . 1.382(6) ?
C14 H14A . .9300 ?
C15 C16 . 1.376(6) ?
C15 H15A . .9300 ?
C16 C17 . 1.419(5) ?
C16 H16A . .9300 ?
C21 C22 . 1.426(5) ?
C21 H21A . .9300 ?
C22 C23 . 1.417(4) ?
C22 C27 . 1.424(4) ?
C23 C24 . 1.359(5) ?
C23 H23A . .9300 ?
C24 C25 . 1.387(5) ?
C24 H24A . .9300 ?
C25 C26 . 1.376(5) ?
C25 H25A . .9300 ?
C26 C27 . 1.406(5) ?
C26 H26A . .9300 ?
C31 C32 . 1.439(5) ?
C31 H31A . .9300 ?
C32 C37 . 1.417(5) ?
C32 C33 . 1.417(5) ?
C33 C34 . 1.364(6) ?
C33 H33A . .9300 ?
C34 C35 . 1.397(6) ?
C34 H34A . .9300 ?
C35 C36 . 1.370(6) ?
C35 H35A . .9300 ?
C36 C37 . 1.413(5) ?
C36 H36A . .9300 ?
C41 C42 . 1.441(5) ?
C41 H41A . .9300 ?
C42 C43 . 1.417(5) ?
C42 C47 . 1.428(5) ?
C43 C44 . 1.358(7) ?
C43 H43A . .9300 ?
C44 C45 . 1.375(7) ?
C44 H44A . .9300 ?
C45 C46 . 1.384(6) ?
C45 H45A . .9300 ?
C46 C47 . 1.416(5) ?
C46 H46A . .9300 ?
